data_7711787
loop_
_publ_author_name
'He, Yong'
'Huang, Ying-Ying'
'Fu, Jin-Hui'
'Liu, Yang'
'Wu, Xin-Tao'
'Sheng, Tian-Lu'

_publ_section_title
;
 Influence of the electronic effect of an ancillary ligand on MMCT and
 LMCT in localized cyanide-bridged complexes containing non-innocent
 ligands.
;
_journal_name_full 'Dalton transactions (Cambridge, England : 2003)'
_journal_paper_doi 10.1039/d2dt03048a
_journal_year 2022
_chemical_formula_moiety 'C45 H52 Fe N7 P2 Ru S2, F6 P'
_chemical_formula_sum 'C45 H52 F6 Fe N7 P3 Ru S2'
_chemical_formula_weight 1118.88
_space_group_crystal_system monoclinic
_space_group_IT_number 14
_space_group_name_Hall '-P 2yn'
_space_group_name_H-M_alt 'P 1 21/n 1'
_atom_sites_solution_hydrogens geom
_atom_sites_solution_primary dual
_audit_creation_date 2022-06-15
_audit_creation_method
;
Olex2 1.3
(compiled 2020.11.12 svn.r5f609507 for OlexSys, GUI svn.r6408)
;
_audit_update_record
;
2022-08-20 deposited with the CCDC.	2022-11-15 downloaded from the CCDC.
;
_cell_angle_alpha 90
_cell_angle_beta 101.990(2)
_cell_angle_gamma 90
_cell_formula_units_Z 4
_cell_length_a 15.7191(3)
_cell_length_b 17.2564(4)
_cell_length_c 19.6213(4)
_cell_measurement_reflns_used 36298
_cell_measurement_temperature 293
_cell_measurement_theta_max 34.0600
_cell_measurement_theta_min 1.9640
_cell_volume 5206.26(19)
_computing_cell_refinement 'CrysAlisPro 1.171.41.98a (Rigaku OD, 2021)'
_computing_data_collection 'CrysAlisPro 1.171.41.98a (Rigaku OD, 2021)'
_computing_data_reduction 'CrysAlisPro 1.171.41.98a (Rigaku OD, 2021)'
_computing_molecular_graphics 'Olex2 1.3 (Dolomanov et al., 2009)'
_computing_publication_material 'Olex2 1.3 (Dolomanov et al., 2009)'
_computing_structure_refinement 'SHELXL 2018/3 (Sheldrick, 2015)'
_computing_structure_solution 'SHELXT 2018/2 (Sheldrick, 2018)'
_diffrn_ambient_temperature 293
_diffrn_detector 'CCD plate'
_diffrn_measured_fraction_theta_full 0.993
_diffrn_measured_fraction_theta_max 0.993
_diffrn_measurement_details
;
List of Runs (angles in degrees, time in seconds):

  # Type    Start    End  Width  t~exp~   \w     \q     \k     \f   Frames
#--------------------------------------------------------------------------
  1  \w   -118.00  62.00   0.50    3.00    --  -28.00  45.00   0.00  360
  2  \w   -118.00  22.00   0.50    3.00    --  -28.00  45.00  90.00  280
  3  \w   -118.00  22.00   0.50    3.00    --  -28.00  45.00 180.00  280
  4  \w   -118.00 -38.00   0.50    3.00    --  -28.00  45.00 270.00  160
;
_diffrn_measurement_device 'abstract diffractometer'
_diffrn_measurement_device_type 'dtrek-CrysAlisPro-abstract goniometer imported rigaku-d*trek images'
_diffrn_measurement_method '\w scans'
_diffrn_orient_matrix_type 'CrysAlisPro convention (1999,Acta A55,543-557)'
_diffrn_orient_matrix_UB_11 -0.0188313000
_diffrn_orient_matrix_UB_12 -0.0038681000
_diffrn_orient_matrix_UB_13 -0.0359328000
_diffrn_orient_matrix_UB_21 -0.0358596000
_diffrn_orient_matrix_UB_22 0.0228977000
_diffrn_orient_matrix_UB_23 0.0045880000
_diffrn_orient_matrix_UB_31 0.0221214000
_diffrn_orient_matrix_UB_32 0.0339216000
_diffrn_orient_matrix_UB_33 -0.0071842000
_diffrn_radiation_monochromator graphite
_diffrn_radiation_probe x-ray
_diffrn_radiation_type 'Mo K\a'
_diffrn_radiation_wavelength 0.71073
_diffrn_reflns_av_R_equivalents 0.0360
_diffrn_reflns_av_unetI/netI 0.0191
_diffrn_reflns_Laue_measured_fraction_full 0.993
_diffrn_reflns_Laue_measured_fraction_max 0.993
_diffrn_reflns_limit_h_max 19
_diffrn_reflns_limit_h_min -19
_diffrn_reflns_limit_k_max 21
_diffrn_reflns_limit_k_min -17
_diffrn_reflns_limit_l_max 23
_diffrn_reflns_limit_l_min -23
_diffrn_reflns_number 45953
_diffrn_reflns_point_group_measured_fraction_full 0.993
_diffrn_reflns_point_group_measured_fraction_max 0.993
_diffrn_reflns_theta_full 25.242
_diffrn_reflns_theta_max 25.682
_diffrn_reflns_theta_min 2.122
_diffrn_source 'fine-focus sealed X-ray tube'
_diffrn_source_type 'Enhance (Mo) X-ray Source'
_exptl_absorpt_coefficient_mu 0.801
_exptl_absorpt_correction_T_max 1.00000
_exptl_absorpt_correction_T_min 0.57285
_exptl_absorpt_correction_type multi-scan
_exptl_absorpt_process_details
;
CrysAlisPro 1.171.41.98a (Rigaku Oxford Diffraction, 2021)
Empirical absorption correction using spherical harmonics,
implemented in SCALE3 ABSPACK scaling algorithm.
;
_exptl_crystal_colour 'dark brown'
_exptl_crystal_colour_modifier dark
_exptl_crystal_colour_primary brown
_exptl_crystal_density_diffrn 1.427
_exptl_crystal_description block
_exptl_crystal_F_000 2288
_exptl_crystal_size_max 0.22
_exptl_crystal_size_mid 0.05
_exptl_crystal_size_min 0.05
_refine_diff_density_max 1.292
_refine_diff_density_min -0.672
_refine_diff_density_rms 0.089
_refine_ls_extinction_method none
_refine_ls_goodness_of_fit_ref 1.020
_refine_ls_hydrogen_treatment constr
_refine_ls_matrix_type full
_refine_ls_number_parameters 590
_refine_ls_number_reflns 9819
_refine_ls_number_restraints 246
_refine_ls_restrained_S_all 1.062
_refine_ls_R_factor_all 0.0564
_refine_ls_R_factor_gt 0.0509
_refine_ls_shift/su_max 0.002
_refine_ls_shift/su_mean 0.000
_refine_ls_structure_factor_coef Fsqd
_refine_ls_weighting_details 'w=1/[\s^2^(Fo^2^)+(0.0977P)^2^+5.4171P] where P=(Fo^2^+2Fc^2^)/3'
_refine_ls_weighting_scheme calc
_refine_ls_wR_factor_gt 0.1451
_refine_ls_wR_factor_ref 0.1510
_reflns_Friedel_coverage 0.000
_reflns_number_gt 8652
_reflns_number_total 9819
_reflns_threshold_expression 'I > 2\s(I)'
_cod_data_source_file d2dt03048a2.cif
_cod_data_source_block cpru-feprln4-pf6
_cod_database_code 7711787
_shelx_shelxl_version_number 2018/3
_chemical_oxdiff_formula SHCNPFFeRu
_shelx_space_group_comment
;
The symmetry employed for this shelxl refinement is uniquely defined
by the following loop, which should always be used as a source of
symmetry information in preference to the above space-group names.
They are only intended as comments.
;
_shelx_estimated_absorpt_t_max 0.961
_shelx_estimated_absorpt_t_min 0.844
_reflns_odcompleteness_completeness 95.06
_reflns_odcompleteness_iscentric 1
_reflns_odcompleteness_theta 34.24
_olex2_refinement_description
;
1. Fixed Uiso
 At 1.2 times of:
  All C(H) groups, All C(H,H) groups, All N(H) groups
 At 1.5 times of:
  All C(H,H,H) groups
2. Restrained distances
 C35-C34
 1.45 with sigma of 0.02
 C34-C33
 1.45 with sigma of 0.02
 C33-C34
 1.4 with sigma of 0.02
3. Rigid bond restraints
 C35, C34
 with sigma for 1-2 distances of 0.01 and sigma for 1-3 distances of 0.02
 C33, C34
 with sigma for 1-2 distances of 0.01 and sigma for 1-3 distances of 0.02
 C33, C34, C35
 with sigma for 1-2 distances of 0.005 and sigma for 1-3 distances of 0.01
4. Uiso/Uaniso restraints and constraints
C1 \\sim C15 \\sim C9 \\sim C20 \\sim C40 \\sim C16 \\sim C27 \\sim C10 \\sim
C2 \\sim C42 \\sim C11 \\sim C21 \\sim C12 \\sim C38 \\sim C17 \\sim C19 \\sim
C36 \\sim C39 \\sim C3 \\sim C28 \\sim C13 \\sim C14 \\sim C18 \\sim C26 \\sim
C31 \\sim C30 \\sim C22 \\sim C32 \\sim C29 \\sim C41 \\sim C37 \\sim C43 \\sim
C24 \\sim C5 \\sim C25 \\sim C23 \\sim C8 \\sim C4 \\sim C6 \\sim C7 \\sim C44
\\sim C45: within 2A with sigma of 0.01 and sigma for terminal atoms of 0.02
within 2A
C34 \\sim C35: within 2A with sigma of 0.001 and sigma for terminal atoms of
0.002 within 2A
Uanis(C34) \\sim Ueq, Uanis(C35) \\sim Ueq: with sigma of 0.05 and sigma for
terminal atoms of 0.1
Uanis(C35) \\sim Ueq, Uanis(C34) \\sim Ueq: with sigma of 0.01 and sigma for
terminal atoms of 0.02
Uanis(C33) \\sim Ueq, Uanis(C34) \\sim Ueq: with sigma of 0.01 and sigma for
terminal atoms of 0.02
5.a Secondary CH2 refined with riding coordinates:
 C2(H2A,H2B), C3(H3A,H3B), C43(H43A,H43B), C44(H44A,H44B), C33(H33A,H33B),
 C34(H34A,H34B)
5.b Aromatic/amide H refined with riding coordinates:
 N2(H2), N7(H7), C20(H20), C16(H16), C10(H10), C11(H11), C12(H12), C17(H17),
 C19(H19), C39(H39), C28(H28), C13(H13), C14(H14), C18(H18), C26(H26), C31(H31),
  C30(H30), C22(H22), C32(H32), C29(H29), C24(H24), C5(H5), C25(H25), C23(H23),
 C8(H8), C4(H4), C6(H6), C7(H7A)
5.c Idealised Me refined as rotating group:
 C41(H41A,H41B,H41C), C37(H37A,H37B,H37C), C45(H45A,H45B,H45C), C35(H35A,H35B,
 H35C)
;
_smtbx_masks_void_probe_radius 1.2
_smtbx_masks_void_truncation_radius 1.2
_olex2_submission_special_instructions 'No special instructions were received'
_oxdiff_exptl_absorpt_empirical_details
;
Empirical correction (ABSPACK) includes:
- Absorption correction using spherical harmonics
- Frame scaling
- Detector area scaling
;
_oxdiff_exptl_absorpt_empirical_full_max 1.482
_oxdiff_exptl_absorpt_empirical_full_min 0.475

loop_
_space_group_symop_operation_xyz
'x, y, z'
'-x+1/2, y+1/2, -z+1/2'
'-x, -y, -z'
'x-1/2, -y-1/2, z-1/2'

loop_
_atom_site_label
_atom_site_type_symbol
_atom_site_fract_x
_atom_site_fract_y
_atom_site_fract_z
_atom_site_U_iso_or_equiv
_atom_site_adp_type
_atom_site_occupancy
_atom_site_site_symmetry_order
_atom_site_calc_flag
_atom_site_refinement_flags_posn
_atom_site_refinement_flags_adp
_atom_site_refinement_flags_occupancy
_atom_site_disorder_assembly
_atom_site_disorder_group
Ru1 Ru 0.37966(2) 0.77752(2) 0.57133(2) 0.03926(11) Uani 1 1 d . . . . .
Fe1 Fe 0.30452(3) 0.53976(3) 0.69902(3) 0.04488(14) Uani 1 1 d . . . . .
P1 P 0.26682(5) 0.84280(5) 0.60104(4) 0.04043(19) Uani 1 1 d . . . . .
P2 P 0.45490(5) 0.81540(5) 0.67771(4) 0.0421(2) Uani 1 1 d . . . . .
S2 S 0.56091(7) 0.42459(7) 0.76240(7) 0.0705(3) Uani 1 1 d . . . . .
S1 S 0.04320(8) 0.46487(8) 0.59143(7) 0.0777(4) Uani 1 1 d . . . . .
P3 P 0.28372(9) 0.31549(8) 0.52308(11) 0.0897(5) Uani 1 1 d . . . . .
N5 N 0.37762(19) 0.55904(18) 0.78837(15) 0.0483(7) Uani 1 1 d . . . . .
N4 N 0.20566(19) 0.58127(19) 0.72831(16) 0.0528(7) Uani 1 1 d . . . . .
N3 N 0.1246(2) 0.5617(2) 0.69105(17) 0.0589(8) Uani 1 1 d . . . . .
N1 N 0.3339(2) 0.62724(18) 0.64524(16) 0.0508(7) Uani 1 1 d . . . . .
N6 N 0.4562(2) 0.5204(2) 0.80351(16) 0.0543(7) Uani 1 1 d . . . . .
N2 N 0.2129(2) 0.4839(2) 0.64183(17) 0.0573(8) Uani 1 1 d . . . . .
H2 H 0.221868 0.445915 0.615792 0.069 Uiso 1 1 calc R U . . .
N7 N 0.3922(2) 0.46306(18) 0.69957(17) 0.0536(7) Uani 1 1 d . . . . .
H7 H 0.388228 0.426865 0.668942 0.064 Uiso 1 1 calc R U . . .
C1 C 0.3498(2) 0.6839(2) 0.61857(17) 0.0415(7) Uani 1 1 d . . . . .
C15 C 0.1609(2) 0.7959(2) 0.59172(19) 0.0476(8) Uani 1 1 d . U . . .
C9 C 0.2372(2) 0.9322(2) 0.55060(19) 0.0494(8) Uani 1 1 d . U . . .
C20 C 0.0934(3) 0.8338(3) 0.6155(2) 0.0618(10) Uani 1 1 d . U . . .
H20 H 0.104269 0.880151 0.639980 0.074 Uiso 1 1 calc R U . . .
C40 C 0.3644(2) 0.6122(3) 0.83417(19) 0.0559(9) Uani 1 1 d . U . . .
C16 C 0.1442(3) 0.7264(2) 0.5569(2) 0.0595(10) Uani 1 1 d . U . . .
H16 H 0.188204 0.700845 0.540695 0.071 Uiso 1 1 calc R U . . .
C27 C 0.5313(2) 0.7478(2) 0.7302(2) 0.0511(8) Uani 1 1 d . U . . .
C10 C 0.1616(3) 0.9371(3) 0.4989(2) 0.0607(9) Uani 1 1 d . U . . .
H10 H 0.122797 0.895754 0.491430 0.073 Uiso 1 1 calc R U . . .
C2 C 0.2953(2) 0.8772(2) 0.69337(18) 0.0509(8) Uani 1 1 d . U . . .
H2A H 0.305270 0.932704 0.694051 0.061 Uiso 1 1 calc R U . . .
H2B H 0.247011 0.867185 0.715896 0.061 Uiso 1 1 calc R U . . .
C42 C 0.4597(2) 0.4713(2) 0.7518(2) 0.0522(8) Uani 1 1 d . . . . .
C11 C 0.1443(3) 1.0045(3) 0.4583(3) 0.0745(12) Uani 1 1 d . U . . .
H11 H 0.094441 1.007245 0.423243 0.089 Uiso 1 1 calc R U . . .
C21 C 0.5242(2) 0.9015(2) 0.6798(2) 0.0537(8) Uani 1 1 d . U . . .
C12 C 0.1998(4) 1.0659(3) 0.4697(3) 0.0787(13) Uani 1 1 d . U . . .
H12 H 0.186856 1.110964 0.443615 0.094 Uiso 1 1 calc R U . . .
C38 C 0.2092(3) 0.6384(3) 0.7748(2) 0.0614(10) Uani 1 1 d . U . . .
C17 C 0.0600(3) 0.6942(3) 0.5460(3) 0.0787(13) Uani 1 1 d . U . . .
H17 H 0.049003 0.646533 0.523719 0.094 Uiso 1 1 calc R U . . .
C19 C 0.0101(3) 0.8019(3) 0.6025(3) 0.0753(12) Uani 1 1 d . U . . .
H19 H -0.034954 0.827566 0.617121 0.090 Uiso 1 1 calc R U . . .
C36 C 0.1347(2) 0.5078(3) 0.6452(2) 0.0577(10) Uani 1 1 d . . . . .
C39 C 0.2858(3) 0.6524(3) 0.8237(2) 0.0622(10) Uani 1 1 d . U . . .
H39 H 0.284224 0.694175 0.853287 0.075 Uiso 1 1 calc R U . . .
C3 C 0.3767(2) 0.8364(2) 0.73368(18) 0.0485(8) Uani 1 1 d . U . . .
H3A H 0.359977 0.788281 0.752827 0.058 Uiso 1 1 calc R U . . .
H3B H 0.404489 0.868939 0.772227 0.058 Uiso 1 1 calc R U . . .
C28 C 0.5602(3) 0.6833(3) 0.7010(2) 0.0632(10) Uani 1 1 d . U . . .
H28 H 0.540281 0.673102 0.653848 0.076 Uiso 1 1 calc R U . . .
C13 C 0.2756(4) 1.0613(3) 0.5201(3) 0.0815(13) Uani 1 1 d . U . . .
H13 H 0.314261 1.102724 0.527147 0.098 Uiso 1 1 calc R U . . .
C14 C 0.2937(3) 0.9947(2) 0.5603(2) 0.0676(11) Uani 1 1 d . U . . .
H14 H 0.344623 0.991973 0.594256 0.081 Uiso 1 1 calc R U . . .
C18 C -0.0054(3) 0.7323(3) 0.5678(3) 0.0825(14) Uani 1 1 d . U . . .
H18 H -0.060992 0.711111 0.559284 0.099 Uiso 1 1 calc R U . . .
C26 C 0.4983(3) 0.9742(3) 0.6966(3) 0.0676(11) Uani 1 1 d . U . . .
H26 H 0.445052 0.980179 0.709655 0.081 Uiso 1 1 calc R U . . .
C31 C 0.6211(3) 0.7123(4) 0.8407(3) 0.0828(14) Uani 1 1 d . U . . .
H31 H 0.642535 0.722742 0.887594 0.099 Uiso 1 1 calc R U . . .
F5 F 0.3293(5) 0.3224(5) 0.4596(3) 0.216(3) Uani 1 1 d . . . . .
C30 C 0.6482(3) 0.6472(3) 0.8109(3) 0.0828(14) Uani 1 1 d . U . . .
H30 H 0.686304 0.612799 0.838200 0.099 Uiso 1 1 calc R U . . .
C22 C 0.6058(3) 0.8933(3) 0.6629(3) 0.0829(13) Uani 1 1 d . U . . .
H22 H 0.625231 0.844637 0.652551 0.099 Uiso 1 1 calc R U . . .
C32 C 0.5624(3) 0.7621(3) 0.8012(2) 0.0697(11) Uani 1 1 d . U . . .
H32 H 0.543235 0.805442 0.821777 0.084 Uiso 1 1 calc R U . . .
C29 C 0.6197(3) 0.6325(3) 0.7419(3) 0.0779(13) Uani 1 1 d . U . . .
H29 H 0.639451 0.589103 0.721806 0.093 Uiso 1 1 calc R U . . .
C41 C 0.4343(3) 0.6284(3) 0.8980(2) 0.0752(13) Uani 1 1 d . U . . .
H41A H 0.417881 0.672536 0.922209 0.113 Uiso 1 1 calc R U . . .
H41B H 0.488241 0.638945 0.884213 0.113 Uiso 1 1 calc R U . . .
H41C H 0.441085 0.584108 0.928249 0.113 Uiso 1 1 calc R U . . .
C37 C 0.1296(3) 0.6875(4) 0.7763(3) 0.0927(17) Uani 1 1 d . U . . .
H37A H 0.098513 0.696885 0.729538 0.139 Uiso 1 1 calc R U . . .
H37B H 0.147309 0.735977 0.798808 0.139 Uiso 1 1 calc R U . . .
H37C H 0.092434 0.660628 0.801629 0.139 Uiso 1 1 calc R U . . .
F4 F 0.3467(4) 0.2463(3) 0.5520(4) 0.171(2) Uani 1 1 d . . . . .
C43 C 0.5382(4) 0.3435(3) 0.7030(3) 0.0892(15) Uani 1 1 d . U . . .
H43A H 0.486986 0.316103 0.710490 0.107 Uiso 1 1 calc R U . . .
H43B H 0.526651 0.362042 0.655302 0.107 Uiso 1 1 calc R U . . .
C24 C 0.6308(4) 1.0299(4) 0.6763(3) 0.0947(16) Uani 1 1 d . U . . .
H24 H 0.666022 1.072799 0.674316 0.114 Uiso 1 1 calc R U . . .
C5 C 0.3482(4) 0.8148(4) 0.4607(2) 0.0843(14) Uani 1 1 d . U . . .
H5 H 0.296920 0.841105 0.442355 0.101 Uiso 1 1 calc R U . . .
C25 C 0.5511(4) 1.0388(3) 0.6943(3) 0.0888(15) Uani 1 1 d . U . . .
H25 H 0.532566 1.087729 0.704827 0.107 Uiso 1 1 calc R U . . .
C23 C 0.6578(4) 0.9583(4) 0.6615(4) 0.0990(17) Uani 1 1 d . U . . .
H23 H 0.712080 0.952590 0.650313 0.119 Uiso 1 1 calc R U . . .
F3 F 0.2210(5) 0.3801(4) 0.4984(4) 0.230(4) Uani 1 1 d . . . . .
C8 C 0.4491(5) 0.7228(4) 0.4946(3) 0.0907(16) Uani 1 1 d . U . . .
H8 H 0.476797 0.675018 0.502700 0.109 Uiso 1 1 calc R U . . .
F6 F 0.2489(6) 0.3163(4) 0.5905(5) 0.264(5) Uani 1 1 d . . . . .
C4 C 0.3582(5) 0.7354(4) 0.4617(3) 0.0953(16) Uani 1 1 d . U . . .
H4 H 0.316258 0.698157 0.445082 0.114 Uiso 1 1 calc R U . . .
C6 C 0.4244(4) 0.8485(4) 0.4906(3) 0.0894(15) Uani 1 1 d . U . . .
H6 H 0.433713 0.901560 0.496330 0.107 Uiso 1 1 calc R U . . .
C7 C 0.4856(4) 0.7922(4) 0.5111(3) 0.0861(14) Uani 1 1 d . U . . .
H7A H 0.543274 0.800773 0.532917 0.103 Uiso 1 1 calc R U . . .
F1 F 0.2164(4) 0.2529(5) 0.5057(8) 0.320(7) Uani 1 1 d . . . . .
C44 C 0.6167(6) 0.2882(4) 0.7152(4) 0.126(2) Uani 1 1 d . U . . .
H44A H 0.599742 0.244725 0.683956 0.151 Uiso 1 1 calc R U . . .
H44B H 0.662298 0.315162 0.698260 0.151 Uiso 1 1 calc R U . . .
C45 C 0.6552(8) 0.2570(7) 0.7772(6) 0.189(5) Uani 1 1 d . U . . .
H45A H 0.655288 0.201585 0.773319 0.284 Uiso 1 1 calc R U . . .
H45B H 0.623649 0.271996 0.812032 0.284 Uiso 1 1 calc R U . . .
H45C H 0.713964 0.275448 0.790113 0.284 Uiso 1 1 calc R U . . .
F2 F 0.3493(6) 0.3688(6) 0.5605(4) 0.244(4) Uani 1 1 d . . . . .
C33 C -0.0489(3) 0.5160(5) 0.6114(3) 0.1034(19) Uani 1 1 d D U . . .
H33A H -0.036146 0.531196 0.660104 0.124 Uiso 1 1 calc R U . . .
H33B H -0.059660 0.562636 0.583379 0.124 Uiso 1 1 calc R U . . .
C34 C -0.1284(5) 0.4658(7) 0.5972(6) 0.179(3) Uani 1 1 d D U . . .
H34A H -0.143912 0.459138 0.547060 0.215 Uiso 1 1 calc R U . . .
H34B H -0.110276 0.415226 0.616579 0.215 Uiso 1 1 calc R U . . .
C35 C -0.2024(5) 0.4830(7) 0.6180(6) 0.182(3) Uani 1 1 d D U . . .
H35A H -0.248487 0.490059 0.577869 0.273 Uiso 1 1 calc R U . . .
H35B H -0.194569 0.529823 0.644938 0.273 Uiso 1 1 calc R U . . .
H35C H -0.217063 0.441378 0.645900 0.273 Uiso 1 1 calc R U . . .

loop_
_atom_site_aniso_label
_atom_site_aniso_U_11
_atom_site_aniso_U_22
_atom_site_aniso_U_33
_atom_site_aniso_U_23
_atom_site_aniso_U_13
_atom_site_aniso_U_12
Ru1 0.03879(16) 0.04446(18) 0.03422(16) 0.00032(10) 0.00689(11) 0.00372(10)
Fe1 0.0422(3) 0.0487(3) 0.0414(3) 0.0040(2) 0.0035(2) -0.0033(2)
P1 0.0376(4) 0.0416(4) 0.0399(4) -0.0023(3) 0.0030(3) 0.0039(3)
P2 0.0384(4) 0.0452(5) 0.0399(4) 0.0007(3) 0.0021(3) -0.0005(3)
S2 0.0584(6) 0.0694(7) 0.0760(7) -0.0079(5) -0.0036(5) 0.0148(5)
S1 0.0573(6) 0.0951(9) 0.0687(7) 0.0000(6) -0.0144(5) -0.0156(6)
P3 0.0592(7) 0.0568(7) 0.1528(15) -0.0019(8) 0.0215(8) -0.0004(5)
N5 0.0440(15) 0.0557(17) 0.0430(15) 0.0027(13) 0.0040(12) -0.0002(13)
N4 0.0433(15) 0.0649(19) 0.0493(16) 0.0046(14) 0.0074(13) -0.0034(14)
N3 0.0423(16) 0.081(2) 0.0516(18) 0.0017(16) 0.0051(13) -0.0076(15)
N1 0.0498(16) 0.0509(17) 0.0513(17) 0.0038(14) 0.0095(13) -0.0018(13)
N6 0.0483(16) 0.0640(19) 0.0472(17) 0.0005(14) 0.0019(13) 0.0032(14)
N2 0.0554(18) 0.0569(19) 0.0544(18) -0.0003(15) -0.0008(14) -0.0055(15)
N7 0.0557(18) 0.0488(17) 0.0517(17) -0.0009(13) 0.0006(14) 0.0014(13)
C1 0.0381(16) 0.0468(19) 0.0381(16) -0.0054(14) 0.0046(13) 0.0030(13)
C15 0.0382(16) 0.0535(19) 0.0490(18) 0.0002(15) 0.0039(14) 0.0031(14)
C9 0.0530(19) 0.0435(18) 0.0492(18) 0.0002(14) 0.0050(15) 0.0096(15)
C20 0.0470(19) 0.071(2) 0.068(2) -0.0020(19) 0.0129(17) 0.0085(18)
C40 0.0480(19) 0.072(2) 0.0463(19) -0.0031(17) 0.0073(15) -0.0063(17)
C16 0.0443(19) 0.062(2) 0.068(2) -0.0102(18) 0.0007(17) -0.0039(16)
C27 0.0420(17) 0.0535(19) 0.0524(19) 0.0062(16) -0.0029(15) 0.0005(15)
C10 0.061(2) 0.060(2) 0.056(2) 0.0052(18) 0.0004(17) 0.0057(18)
C2 0.0477(18) 0.060(2) 0.0448(18) -0.0109(15) 0.0087(14) 0.0054(16)
C42 0.052(2) 0.049(2) 0.053(2) 0.0081(16) 0.0044(16) -0.0005(16)
C11 0.072(3) 0.079(3) 0.067(3) 0.020(2) 0.001(2) 0.018(2)
C21 0.0484(18) 0.058(2) 0.0522(19) 0.0038(16) 0.0042(15) -0.0097(16)
C12 0.095(3) 0.057(2) 0.081(3) 0.021(2) 0.012(2) 0.018(2)
C38 0.0484(19) 0.080(3) 0.056(2) -0.007(2) 0.0107(16) 0.0025(19)
C17 0.055(2) 0.081(3) 0.093(3) -0.009(3) -0.002(2) -0.017(2)
C19 0.045(2) 0.096(3) 0.086(3) 0.014(3) 0.018(2) 0.011(2)
C36 0.049(2) 0.068(2) 0.050(2) 0.0154(18) -0.0030(16) -0.0106(18)
C39 0.055(2) 0.077(3) 0.055(2) -0.0113(19) 0.0129(17) -0.0007(19)
C3 0.0476(18) 0.057(2) 0.0395(17) -0.0049(15) 0.0063(14) -0.0038(15)
C28 0.049(2) 0.061(2) 0.072(2) 0.0000(19) -0.0039(18) 0.0085(17)
C13 0.094(3) 0.049(2) 0.096(3) 0.011(2) 0.007(3) -0.006(2)
C14 0.069(2) 0.051(2) 0.074(3) 0.0061(19) -0.004(2) -0.0012(19)
C18 0.043(2) 0.101(3) 0.097(3) 0.011(3) -0.001(2) -0.014(2)
C26 0.062(2) 0.059(2) 0.079(3) -0.004(2) 0.008(2) -0.0095(19)
C31 0.062(3) 0.110(4) 0.065(3) 0.013(2) -0.013(2) 0.012(2)
F5 0.262(8) 0.289(8) 0.101(3) 0.012(4) 0.048(4) 0.131(7)
C30 0.053(2) 0.092(3) 0.091(3) 0.025(3) -0.012(2) 0.013(2)
C22 0.064(3) 0.088(3) 0.102(3) -0.008(3) 0.031(2) -0.012(2)
C32 0.061(2) 0.082(3) 0.058(2) -0.001(2) -0.0066(19) 0.008(2)
C29 0.058(2) 0.068(3) 0.100(3) 0.003(2) -0.001(2) 0.011(2)
C41 0.058(2) 0.103(4) 0.059(2) -0.023(2) 0.0010(19) -0.001(2)
C37 0.060(3) 0.122(5) 0.091(4) -0.028(3) 0.005(3) 0.023(3)
F4 0.162(4) 0.140(4) 0.233(6) 0.048(4) 0.089(4) 0.058(4)
C43 0.105(4) 0.076(3) 0.082(3) -0.008(3) 0.008(3) 0.017(3)
C24 0.094(3) 0.088(3) 0.107(4) 0.011(3) 0.031(3) -0.037(3)
C5 0.084(3) 0.130(4) 0.042(2) 0.018(2) 0.018(2) 0.025(3)
C25 0.092(3) 0.061(3) 0.108(4) 0.004(3) 0.010(3) -0.020(2)
C23 0.069(3) 0.117(4) 0.120(4) -0.005(3) 0.040(3) -0.028(3)
F3 0.218(6) 0.192(6) 0.283(8) 0.100(6) 0.055(6) 0.133(5)
C8 0.122(4) 0.101(4) 0.062(3) 0.003(2) 0.048(3) 0.041(3)
F6 0.363(11) 0.123(4) 0.397(12) 0.081(6) 0.288(10) 0.083(6)
C4 0.117(4) 0.126(4) 0.050(2) -0.028(3) 0.034(3) -0.035(3)
C6 0.112(4) 0.098(4) 0.070(3) 0.017(3) 0.045(3) -0.007(3)
C7 0.076(3) 0.128(4) 0.065(3) -0.001(3) 0.038(2) -0.005(3)
F1 0.119(4) 0.150(5) 0.65(2) -0.101(9) -0.022(8) -0.022(4)
C44 0.171(6) 0.102(4) 0.097(4) -0.013(3) 0.012(4) 0.063(4)
C45 0.215(10) 0.165(8) 0.165(9) -0.026(7) -0.012(8) 0.114(7)
F2 0.234(7) 0.319(11) 0.174(6) -0.085(6) 0.029(5) -0.141(7)
C33 0.069(3) 0.158(5) 0.079(3) -0.012(3) 0.003(3) -0.014(3)
C34 0.091(3) 0.205(6) 0.237(7) 0.082(5) 0.025(4) -0.017(4)
C35 0.095(3) 0.209(6) 0.238(7) 0.081(5) 0.024(4) -0.017(4)

loop_
_atom_type_symbol
_atom_type_description
_atom_type_scat_dispersion_real
_atom_type_scat_dispersion_imag
_atom_type_scat_source
C C 0.0033 0.0016 'International Tables Vol C Tables 4.2.6.8 and 6.1.1.4'
H H 0.0000 0.0000 'International Tables Vol C Tables 4.2.6.8 and 6.1.1.4'
F F 0.0171 0.0103 'International Tables Vol C Tables 4.2.6.8 and 6.1.1.4'
Fe Fe 0.3463 0.8444 'International Tables Vol C Tables 4.2.6.8 and 6.1.1.4'
N N 0.0061 0.0033 'International Tables Vol C Tables 4.2.6.8 and 6.1.1.4'
P P 0.1023 0.0942 'International Tables Vol C Tables 4.2.6.8 and 6.1.1.4'
Ru Ru -1.2594 0.8363 'International Tables Vol C Tables 4.2.6.8 and 6.1.1.4'
S S 0.1246 0.1234 'International Tables Vol C Tables 4.2.6.8 and 6.1.1.4'

loop_
_geom_angle_atom_site_label_1
_geom_angle_atom_site_label_2
_geom_angle_atom_site_label_3
_geom_angle
_geom_angle_site_symmetry_1
_geom_angle_site_symmetry_3
_geom_angle_publ_flag
P2 Ru1 P1 84.66(3) . . ?
C1 Ru1 P1 90.61(10) . . ?
C1 Ru1 P2 86.16(9) . . ?
C1 Ru1 C5 132.3(2) . . ?
C1 Ru1 C8 99.65(19) . . ?
C1 Ru1 C4 100.6(2) . . ?
C1 Ru1 C6 158.09(19) . . ?
C1 Ru1 C7 128.0(2) . . ?
C5 Ru1 P1 94.57(14) . . ?
C5 Ru1 P2 141.55(19) . . ?
C5 Ru1 C8 60.4(2) . . ?
C5 Ru1 C4 36.1(2) . . ?
C5 Ru1 C6 35.4(2) . . ?
C5 Ru1 C7 59.5(2) . . ?
C8 Ru1 P1 153.33(17) . . ?
C8 Ru1 P2 120.32(19) . . ?
C8 Ru1 C7 34.7(2) . . ?
C4 Ru1 P1 116.0(2) . . ?
C4 Ru1 P2 157.88(18) . . ?
C4 Ru1 C8 38.0(2) . . ?
C4 Ru1 C6 60.0(2) . . ?
C4 Ru1 C7 60.6(2) . . ?
C6 Ru1 P1 106.70(17) . . ?
C6 Ru1 P2 108.30(17) . . ?
C6 Ru1 C8 59.0(2) . . ?
C6 Ru1 C7 35.6(2) . . ?
C7 Ru1 P1 141.30(18) . . ?
C7 Ru1 P2 98.59(16) . . ?
N5 Fe1 N1 101.31(13) . . ?
N4 Fe1 N5 91.74(13) . . ?
N4 Fe1 N1 99.91(14) . . ?
N4 Fe1 N7 153.14(14) . . ?
N2 Fe1 N5 150.23(14) . . ?
N2 Fe1 N4 78.63(15) . . ?
N2 Fe1 N1 108.05(14) . . ?
N2 Fe1 N7 96.29(15) . . ?
N7 Fe1 N5 79.63(13) . . ?
N7 Fe1 N1 106.69(14) . . ?
C15 P1 Ru1 119.83(12) . . ?
C15 P1 C9 101.22(17) . . ?
C15 P1 C2 105.52(17) . . ?
C9 P1 Ru1 113.63(12) . . ?
C9 P1 C2 103.74(17) . . ?
C2 P1 Ru1 111.26(12) . . ?
C27 P2 Ru1 119.31(13) . . ?
C27 P2 C21 100.74(17) . . ?
C27 P2 C3 103.31(18) . . ?
C21 P2 Ru1 116.53(13) . . ?
C21 P2 C3 106.99(18) . . ?
C3 P2 Ru1 108.61(11) . . ?
C42 S2 C43 103.1(2) . . ?
C36 S1 C33 104.8(3) . . ?
F5 P3 F4 89.3(3) . . ?
F3 P3 F5 93.8(4) . . ?
F3 P3 F4 176.9(4) . . ?
F3 P3 F6 86.7(4) . . ?
F6 P3 F5 172.1(6) . . ?
F6 P3 F4 90.3(4) . . ?
F1 P3 F5 107.0(7) . . ?
F1 P3 F4 84.1(4) . . ?
F1 P3 F3 94.4(5) . . ?
F1 P3 F6 80.9(7) . . ?
F2 P3 F5 87.7(5) . . ?
F2 P3 F4 88.4(5) . . ?
F2 P3 F3 92.4(6) . . ?
F2 P3 F6 84.4(5) . . ?
F2 P3 F1 163.4(7) . . ?
N6 N5 Fe1 116.9(2) . . ?
C40 N5 Fe1 126.2(3) . . ?
C40 N5 N6 116.5(3) . . ?
N3 N4 Fe1 118.2(3) . . ?
C38 N4 Fe1 124.2(3) . . ?
C38 N4 N3 116.6(3) . . ?
C36 N3 N4 107.8(3) . . ?
C1 N1 Fe1 173.2(3) . . ?
C42 N6 N5 108.6(3) . . ?
Fe1 N2 H2 122.8 . . ?
C36 N2 Fe1 114.5(3) . . ?
C36 N2 H2 122.8 . . ?
Fe1 N7 H7 123.5 . . ?
C42 N7 Fe1 113.1(3) . . ?
C42 N7 H7 123.5 . . ?
N1 C1 Ru1 177.6(3) . . ?
C20 C15 P1 119.7(3) . . ?
C16 C15 P1 120.8(3) . . ?
C16 C15 C20 119.4(4) . . ?
C10 C9 P1 121.5(3) . . ?
C14 C9 P1 119.7(3) . . ?
C14 C9 C10 118.6(4) . . ?
C15 C20 H20 120.0 . . ?
C19 C20 C15 120.0(4) . . ?
C19 C20 H20 120.0 . . ?
N5 C40 C39 120.1(3) . . ?
N5 C40 C41 120.0(4) . . ?
C39 C40 C41 120.0(4) . . ?
C15 C16 H16 120.2 . . ?
C15 C16 C17 119.6(4) . . ?
C17 C16 H16 120.2 . . ?
C28 C27 P2 121.1(3) . . ?
C28 C27 C32 118.8(4) . . ?
C32 C27 P2 120.1(3) . . ?
C9 C10 H10 120.1 . . ?
C9 C10 C11 119.8(4) . . ?
C11 C10 H10 120.1 . . ?
P1 C2 H2A 109.4 . . ?
P1 C2 H2B 109.4 . . ?
H2A C2 H2B 108.0 . . ?
C3 C2 P1 111.2(2) . . ?
C3 C2 H2A 109.4 . . ?
C3 C2 H2B 109.4 . . ?
N6 C42 S2 112.4(3) . . ?
N7 C42 S2 127.2(3) . . ?
N7 C42 N6 120.5(4) . . ?
C10 C11 H11 119.7 . . ?
C12 C11 C10 120.6(4) . . ?
C12 C11 H11 119.7 . . ?
C26 C21 P2 122.5(3) . . ?
C26 C21 C22 118.7(4) . . ?
C22 C21 P2 118.8(4) . . ?
C11 C12 H12 120.0 . . ?
C11 C12 C13 120.0(4) . . ?
C13 C12 H12 120.0 . . ?
N4 C38 C39 120.3(4) . . ?
N4 C38 C37 120.5(4) . . ?
C39 C38 C37 119.2(4) . . ?
C16 C17 H17 119.8 . . ?
C18 C17 C16 120.5(5) . . ?
C18 C17 H17 119.8 . . ?
C20 C19 H19 120.0 . . ?
C18 C19 C20 119.9(4) . . ?
C18 C19 H19 120.0 . . ?
N3 C36 S1 120.3(3) . . ?
N2 C36 S1 119.6(3) . . ?
N2 C36 N3 120.0(3) . . ?
C40 C39 C38 128.8(4) . . ?
C40 C39 H39 115.6 . . ?
C38 C39 H39 115.6 . . ?
P2 C3 H3A 109.3 . . ?
P2 C3 H3B 109.3 . . ?
C2 C3 P2 111.8(2) . . ?
C2 C3 H3A 109.3 . . ?
C2 C3 H3B 109.3 . . ?
H3A C3 H3B 107.9 . . ?
C27 C28 H28 119.8 . . ?
C27 C28 C29 120.4(4) . . ?
C29 C28 H28 119.8 . . ?
C12 C13 H13 120.1 . . ?
C12 C13 C14 119.9(5) . . ?
C14 C13 H13 120.1 . . ?
C9 C14 C13 121.0(4) . . ?
C9 C14 H14 119.5 . . ?
C13 C14 H14 119.5 . . ?
C17 C18 C19 120.6(4) . . ?
C17 C18 H18 119.7 . . ?
C19 C18 H18 119.7 . . ?
C21 C26 H26 119.6 . . ?
C21 C26 C25 120.7(5) . . ?
C25 C26 H26 119.6 . . ?
C30 C31 H31 119.9 . . ?
C30 C31 C32 120.1(5) . . ?
C32 C31 H31 119.9 . . ?
C31 C30 H30 119.7 . . ?
C29 C30 C31 120.6(4) . . ?
C29 C30 H30 119.7 . . ?
C21 C22 H22 120.2 . . ?
C23 C22 C21 119.6(5) . . ?
C23 C22 H22 120.2 . . ?
C27 C32 H32 119.8 . . ?
C31 C32 C27 120.4(5) . . ?
C31 C32 H32 119.8 . . ?
C28 C29 H29 120.1 . . ?
C30 C29 C28 119.7(5) . . ?
C30 C29 H29 120.1 . . ?
C40 C41 H41A 109.5 . . ?
C40 C41 H41B 109.5 . . ?
C40 C41 H41C 109.5 . . ?
H41A C41 H41B 109.5 . . ?
H41A C41 H41C 109.5 . . ?
H41B C41 H41C 109.5 . . ?
C38 C37 H37A 109.5 . . ?
C38 C37 H37B 109.5 . . ?
C38 C37 H37C 109.5 . . ?
H37A C37 H37B 109.5 . . ?
H37A C37 H37C 109.5 . . ?
H37B C37 H37C 109.5 . . ?
S2 C43 H43A 109.8 . . ?
S2 C43 H43B 109.8 . . ?
H43A C43 H43B 108.2 . . ?
C44 C43 S2 109.6(5) . . ?
C44 C43 H43A 109.8 . . ?
C44 C43 H43B 109.8 . . ?
C25 C24 H24 120.1 . . ?
C23 C24 H24 120.1 . . ?
C23 C24 C25 119.8(5) . . ?
Ru1 C5 H5 121.3 . . ?
C4 C5 Ru1 72.3(3) . . ?
C4 C5 H5 125.3 . . ?
C6 C5 Ru1 72.7(3) . . ?
C6 C5 H5 125.3 . . ?
C6 C5 C4 109.5(5) . . ?
C26 C25 H25 120.1 . . ?
C24 C25 C26 119.8(5) . . ?
C24 C25 H25 120.1 . . ?
C22 C23 H23 119.3 . . ?
C24 C23 C22 121.3(5) . . ?
C24 C23 H23 119.3 . . ?
Ru1 C8 H8 122.3 . . ?
C4 C8 Ru1 70.4(3) . . ?
C4 C8 H8 126.1 . . ?
C7 C8 Ru1 72.8(3) . . ?
C7 C8 H8 126.1 . . ?
C7 C8 C4 107.8(5) . . ?
Ru1 C4 H4 121.2 . . ?
C5 C4 Ru1 71.5(3) . . ?
C5 C4 C8 104.7(5) . . ?
C5 C4 H4 127.7 . . ?
C8 C4 Ru1 71.6(3) . . ?
C8 C4 H4 127.7 . . ?
Ru1 C6 H6 121.4 . . ?
C5 C6 Ru1 71.9(3) . . ?
C5 C6 H6 125.4 . . ?
C5 C6 C7 109.1(6) . . ?
C7 C6 Ru1 73.0(3) . . ?
C7 C6 H6 125.4 . . ?
Ru1 C7 H7A 122.2 . . ?
C8 C7 Ru1 72.5(3) . . ?
C8 C7 C6 108.9(6) . . ?
C8 C7 H7A 125.5 . . ?
C6 C7 Ru1 71.4(3) . . ?
C6 C7 H7A 125.5 . . ?
C43 C44 H44A 105.9 . . ?
C43 C44 H44B 105.9 . . ?
H44A C44 H44B 106.3 . . ?
C45 C44 C43 125.5(8) . . ?
C45 C44 H44A 105.9 . . ?
C45 C44 H44B 105.9 . . ?
C44 C45 H45A 109.5 . . ?
C44 C45 H45B 109.5 . . ?
C44 C45 H45C 109.5 . . ?
H45A C45 H45B 109.5 . . ?
H45A C45 H45C 109.5 . . ?
H45B C45 H45C 109.5 . . ?
S1 C33 H33A 109.5 . . ?
S1 C33 H33B 109.5 . . ?
H33A C33 H33B 108.1 . . ?
C34 C33 S1 110.6(6) . . ?
C34 C33 H33A 109.5 . . ?
C34 C33 H33B 109.5 . . ?
C33 C34 H34A 106.4 . . ?
C33 C34 H34B 106.4 . . ?
H34A C34 H34B 106.5 . . ?
C35 C34 C33 123.8(11) . . ?
C35 C34 H34A 106.4 . . ?
C35 C34 H34B 106.4 . . ?
C34 C35 H35A 109.5 . . ?
C34 C35 H35B 109.5 . . ?
C34 C35 H35C 109.5 . . ?
H35A C35 H35B 109.5 . . ?
H35A C35 H35C 109.5 . . ?
H35B C35 H35C 109.5 . . ?

loop_
_geom_bond_atom_site_label_1
_geom_bond_atom_site_label_2
_geom_bond_distance
_geom_bond_site_symmetry_2
_geom_bond_publ_flag
Ru1 P1 2.2770(9) . ?
Ru1 P2 2.2709(9) . ?
Ru1 C1 1.967(4) . ?
Ru1 C5 2.218(4) . ?
Ru1 C8 2.244(5) . ?
Ru1 C4 2.229(5) . ?
Ru1 C6 2.229(5) . ?
Ru1 C7 2.248(5) . ?
Fe1 N5 1.915(3) . ?
Fe1 N4 1.905(3) . ?
Fe1 N1 1.952(3) . ?
Fe1 N2 1.895(3) . ?
Fe1 N7 1.910(3) . ?
P1 C15 1.826(4) . ?
P1 C9 1.840(4) . ?
P1 C2 1.870(4) . ?
P2 C27 1.831(4) . ?
P2 C21 1.838(4) . ?
P2 C3 1.847(4) . ?
S2 C42 1.757(4) . ?
S2 C43 1.809(6) . ?
S1 C36 1.761(4) . ?
S1 C33 1.807(7) . ?
P3 F5 1.566(7) . ?
P3 F4 1.579(5) . ?
P3 F3 1.501(5) . ?
P3 F6 1.533(7) . ?
P3 F1 1.501(7) . ?
P3 F2 1.461(6) . ?
N5 N6 1.381(4) . ?
N5 C40 1.330(5) . ?
N4 N3 1.373(4) . ?
N4 C38 1.336(5) . ?
N3 C36 1.326(6) . ?
N1 C1 1.161(5) . ?
N6 C42 1.331(5) . ?
N2 H2 0.8600 . ?
N2 C36 1.312(5) . ?
N7 H7 0.8600 . ?
N7 C42 1.320(5) . ?
C15 C20 1.407(5) . ?
C15 C16 1.378(6) . ?
C9 C10 1.395(5) . ?
C9 C14 1.384(6) . ?
C20 H20 0.9300 . ?
C20 C19 1.394(6) . ?
C40 C39 1.394(6) . ?
C40 C41 1.511(5) . ?
C16 H16 0.9300 . ?
C16 C17 1.410(6) . ?
C27 C28 1.372(6) . ?
C27 C32 1.398(6) . ?
C10 H10 0.9300 . ?
C10 C11 1.406(6) . ?
C2 H2A 0.9700 . ?
C2 H2B 0.9700 . ?
C2 C3 1.529(5) . ?
C11 H11 0.9300 . ?
C11 C12 1.362(7) . ?
C21 C26 1.379(6) . ?
C21 C22 1.398(6) . ?
C12 H12 0.9300 . ?
C12 C13 1.383(7) . ?
C38 C39 1.395(6) . ?
C38 C37 1.518(6) . ?
C17 H17 0.9300 . ?
C17 C18 1.362(8) . ?
C19 H19 0.9300 . ?
C19 C18 1.376(8) . ?
C39 H39 0.9300 . ?
C3 H3A 0.9700 . ?
C3 H3B 0.9700 . ?
C28 H28 0.9300 . ?
C28 C29 1.405(6) . ?
C13 H13 0.9300 . ?
C13 C14 1.390(6) . ?
C14 H14 0.9300 . ?
C18 H18 0.9300 . ?
C26 H26 0.9300 . ?
C26 C25 1.397(7) . ?
C31 H31 0.9300 . ?
C31 C30 1.374(8) . ?
C31 C32 1.376(7) . ?
C30 H30 0.9300 . ?
C30 C29 1.358(8) . ?
C22 H22 0.9300 . ?
C22 C23 1.392(8) . ?
C32 H32 0.9300 . ?
C29 H29 0.9300 . ?
C41 H41A 0.9600 . ?
C41 H41B 0.9600 . ?
C41 H41C 0.9600 . ?
C37 H37A 0.9600 . ?
C37 H37B 0.9600 . ?
C37 H37C 0.9600 . ?
C43 H43A 0.9700 . ?
C43 H43B 0.9700 . ?
C43 C44 1.539(9) . ?
C24 H24 0.9300 . ?
C24 C25 1.380(8) . ?
C24 C23 1.356(9) . ?
C5 H5 0.9300 . ?
C5 C4 1.379(9) . ?
C5 C6 1.350(8) . ?
C25 H25 0.9300 . ?
C23 H23 0.9300 . ?
C8 H8 0.9300 . ?
C8 C4 1.457(9) . ?
C8 C7 1.339(9) . ?
C4 H4 0.9300 . ?
C6 H6 0.9300 . ?
C6 C7 1.368(8) . ?
C7 H7A 0.9300 . ?
C44 H44A 0.9700 . ?
C44 H44B 0.9700 . ?
C44 C45 1.351(12) . ?
C45 H45A 0.9600 . ?
C45 H45B 0.9600 . ?
C45 H45C 0.9600 . ?
C33 H33A 0.9700 . ?
C33 H33B 0.9700 . ?
C33 C34 1.498(9) . ?
C34 H34A 0.9700 . ?
C34 H34B 0.9700 . ?
C34 C35 1.344(11) . ?
C35 H35A 0.9600 . ?
C35 H35B 0.9600 . ?
C35 H35C 0.9600 . ?

loop_
_geom_torsion_atom_site_label_1
_geom_torsion_atom_site_label_2
_geom_torsion_atom_site_label_3
_geom_torsion_atom_site_label_4
_geom_torsion
_geom_torsion_site_symmetry_1
_geom_torsion_site_symmetry_2
_geom_torsion_site_symmetry_3
_geom_torsion_site_symmetry_4
_geom_torsion_publ_flag
Ru1 P1 C15 C20 174.7(3) . . . . ?
Ru1 P1 C15 C16 -10.3(4) . . . . ?
Ru1 P1 C9 C10 106.8(3) . . . . ?
Ru1 P1 C9 C14 -68.6(4) . . . . ?
Ru1 P1 C2 C3 -15.1(3) . . . . ?
Ru1 P2 C27 C28 16.3(4) . . . . ?
Ru1 P2 C27 C32 -164.8(3) . . . . ?
Ru1 P2 C21 C26 99.0(4) . . . . ?
Ru1 P2 C21 C22 -80.1(4) . . . . ?
Ru1 P2 C3 C2 -39.2(3) . . . . ?
Ru1 C5 C4 C8 -64.4(3) . . . . ?
Ru1 C5 C6 C7 63.9(4) . . . . ?
Ru1 C8 C4 C5 64.4(3) . . . . ?
Ru1 C8 C7 C6 -62.5(4) . . . . ?
Ru1 C6 C7 C8 63.2(4) . . . . ?
Fe1 N5 N6 C42 -5.3(4) . . . . ?
Fe1 N5 C40 C39 9.5(6) . . . . ?
Fe1 N5 C40 C41 -171.2(3) . . . . ?
Fe1 N4 N3 C36 7.6(4) . . . . ?
Fe1 N4 C38 C39 -23.9(6) . . . . ?
Fe1 N4 C38 C37 157.6(4) . . . . ?
Fe1 N2 C36 S1 176.57(19) . . . . ?
Fe1 N2 C36 N3 -6.3(5) . . . . ?
Fe1 N7 C42 S2 -167.9(2) . . . . ?
Fe1 N7 C42 N6 10.8(5) . . . . ?
P1 C15 C20 C19 173.7(4) . . . . ?
P1 C15 C16 C17 -175.4(4) . . . . ?
P1 C9 C10 C11 -175.6(3) . . . . ?
P1 C9 C14 C13 176.2(4) . . . . ?
P1 C2 C3 P2 34.0(3) . . . . ?
P2 C27 C28 C29 179.2(4) . . . . ?
P2 C27 C32 C31 -178.7(4) . . . . ?
P2 C21 C26 C25 -176.8(4) . . . . ?
P2 C21 C22 C23 177.5(5) . . . . ?
S2 C43 C44 C45 53.3(13) . . . . ?
S1 C33 C34 C35 168.3(9) . . . . ?
N5 Fe1 N2 C36 81.0(4) . . . . ?
N5 N6 C42 S2 175.2(2) . . . . ?
N5 N6 C42 N7 -3.7(5) . . . . ?
N5 C40 C39 C38 9.9(7) . . . . ?
N4 Fe1 N2 C36 7.8(3) . . . . ?
N4 N3 C36 S1 176.4(3) . . . . ?
N4 N3 C36 N2 -0.7(5) . . . . ?
N4 C38 C39 C40 -2.3(8) . . . . ?
N3 N4 C38 C39 168.1(4) . . . . ?
N3 N4 C38 C37 -10.4(6) . . . . ?
N1 Fe1 N2 C36 -89.0(3) . . . . ?
N6 N5 C40 C39 -178.3(4) . . . . ?
N6 N5 C40 C41 1.0(6) . . . . ?
N7 Fe1 N2 C36 161.1(3) . . . . ?
C15 P1 C9 C10 -23.1(4) . . . . ?
C15 P1 C9 C14 161.6(4) . . . . ?
C15 P1 C2 C3 116.3(3) . . . . ?
C15 C20 C19 C18 1.7(7) . . . . ?
C15 C16 C17 C18 1.9(8) . . . . ?
C9 P1 C15 C20 -59.5(3) . . . . ?
C9 P1 C15 C16 115.5(3) . . . . ?
C9 P1 C2 C3 -137.7(3) . . . . ?
C9 C10 C11 C12 -1.3(7) . . . . ?
C20 C15 C16 C17 -0.3(7) . . . . ?
C20 C19 C18 C17 -0.1(8) . . . . ?
C40 N5 N6 C42 -178.2(3) . . . . ?
C16 C15 C20 C19 -1.4(6) . . . . ?
C16 C17 C18 C19 -1.7(9) . . . . ?
C27 P2 C21 C26 -130.3(4) . . . . ?
C27 P2 C21 C22 50.5(4) . . . . ?
C27 P2 C3 C2 -166.8(3) . . . . ?
C27 C28 C29 C30 0.5(7) . . . . ?
C10 C9 C14 C13 0.7(7) . . . . ?
C10 C11 C12 C13 2.2(8) . . . . ?
C2 P1 C15 C20 48.3(4) . . . . ?
C2 P1 C15 C16 -136.7(3) . . . . ?
C2 P1 C9 C10 -132.3(3) . . . . ?
C2 P1 C9 C14 52.3(4) . . . . ?
C42 S2 C43 C44 -170.2(5) . . . . ?
C11 C12 C13 C14 -1.7(9) . . . . ?
C21 P2 C27 C28 -112.6(4) . . . . ?
C21 P2 C27 C32 66.3(4) . . . . ?
C21 P2 C3 C2 87.3(3) . . . . ?
C21 C26 C25 C24 -1.3(8) . . . . ?
C21 C22 C23 C24 -0.1(10) . . . . ?
C12 C13 C14 C9 0.2(8) . . . . ?
C38 N4 N3 C36 176.4(4) . . . . ?
C36 S1 C33 C34 -153.6(6) . . . . ?
C3 P2 C27 C28 136.9(4) . . . . ?
C3 P2 C27 C32 -44.2(4) . . . . ?
C3 P2 C21 C26 -22.7(4) . . . . ?
C3 P2 C21 C22 158.2(4) . . . . ?
C28 C27 C32 C31 0.2(7) . . . . ?
C14 C9 C10 C11 -0.2(6) . . . . ?
C26 C21 C22 C23 -1.7(8) . . . . ?
C31 C30 C29 C28 -1.8(8) . . . . ?
C30 C31 C32 C27 -1.5(8) . . . . ?
C22 C21 C26 C25 2.3(7) . . . . ?
C32 C27 C28 C29 0.2(7) . . . . ?
C32 C31 C30 C29 2.2(9) . . . . ?
C41 C40 C39 C38 -169.4(5) . . . . ?
C37 C38 C39 C40 176.3(5) . . . . ?
C43 S2 C42 N6 163.4(3) . . . . ?
C43 S2 C42 N7 -17.8(4) . . . . ?
C5 C6 C7 Ru1 -63.3(4) . . . . ?
C5 C6 C7 C8 -0.1(6) . . . . ?
C25 C24 C23 C22 1.2(11) . . . . ?
C23 C24 C25 C26 -0.5(10) . . . . ?
C4 C5 C6 Ru1 -63.4(3) . . . . ?
C4 C5 C6 C7 0.5(6) . . . . ?
C4 C8 C7 Ru1 62.2(3) . . . . ?
C4 C8 C7 C6 -0.4(6) . . . . ?
C6 C5 C4 Ru1 63.7(3) . . . . ?
C6 C5 C4 C8 -0.7(5) . . . . ?
C7 C8 C4 Ru1 -63.7(4) . . . . ?
C7 C8 C4 C5 0.6(5) . . . . ?
C33 S1 C36 N3 4.1(4) . . . . ?
C33 S1 C36 N2 -178.8(4) . . . . ?

loop_
_smtbx_masks_void_nr
_smtbx_masks_void_average_x
_smtbx_masks_void_average_y
_smtbx_masks_void_average_z
_smtbx_masks_void_volume
_smtbx_masks_void_count_electrons
_smtbx_masks_void_content
1 0.000 0.000 0.000 132.4 11.9 ?
2 0.500 0.500 0.500 132.4 11.9 ?
